data_4107031
loop_
_publ_author_name
'Amanda C. Bowman'
'Carsten Milsmann'
'Eckhard Bill'
'Zo\"e R. Turner'
'Emil Lobkovsky'
'Serena DeBeer'
'Karl Wieghardt'
'Paul J. Chirik'

_publ_section_title
;
 Synthesis and Electronic Structure Determination of N-Alkyl-Substituted
 Bis(imino)pyridine Iron Imides Exhibiting Spin Crossover Behavior
;
_journal_name_full 'Journal of the American Chemical Society'
_journal_page_first 17353
_journal_page_last 17369
_journal_paper_doi 10.1021/ja205736m
_journal_volume 133
_journal_year 2011
_chemical_formula_moiety 'C41 H58 Fe N4'
_chemical_formula_sum 'C41 H58 Fe N4'
_chemical_formula_weight 662.76
_chemical_name_systematic
; 
 ? 
;
_space_group_IT_number 14
_symmetry_cell_setting monoclinic
_symmetry_space_group_name_Hall '-P 2ybc'
_symmetry_space_group_name_H-M 'P 1 21/c 1'
_atom_sites_solution_hydrogens geom
_atom_sites_solution_primary direct
_atom_sites_solution_secondary difmap
_audit_creation_method SHELXL-97
_cell_angle_alpha 90.00
_cell_angle_beta 107.52(3)
_cell_angle_gamma 90.00
_cell_formula_units_Z 8
_cell_length_a 23.764(5)
_cell_length_b 14.825(3)
_cell_length_c 21.812(4)
_cell_measurement_temperature 293(2)
_cell_volume 7328(3)
_computing_cell_refinement HKL2000
_computing_data_collection 'CHESS A1 station'
_computing_data_reduction HKL2000
_computing_molecular_graphics 'Bruker SHELXTL'
_computing_publication_material 'Bruker SHELXTL'
_computing_structure_refinement 'SHELXL-97 (Sheldrick, 1997)'
_computing_structure_solution 'SHELXS-97 (Sheldrick, 1990)'
_diffrn_ambient_temperature 293(2)
_diffrn_measured_fraction_theta_full 0.713
_diffrn_measured_fraction_theta_max 0.713
_diffrn_measurement_method 'phi scans'
_diffrn_radiation_monochromator graphite
_diffrn_radiation_source CHESS
_diffrn_radiation_type Synchrotron
_diffrn_radiation_wavelength 0.97820
_diffrn_reflns_av_R_equivalents 0.0000
_diffrn_reflns_av_sigmaI/netI 0.0161
_diffrn_reflns_limit_h_max 22
_diffrn_reflns_limit_h_min -22
_diffrn_reflns_limit_k_max 0
_diffrn_reflns_limit_k_min -14
_diffrn_reflns_limit_l_max 21
_diffrn_reflns_limit_l_min 0
_diffrn_reflns_number 7129
_diffrn_reflns_theta_full 32.28
_diffrn_reflns_theta_max 32.28
_diffrn_reflns_theta_min 1.24
_exptl_absorpt_coefficient_mu 0.445
_exptl_absorpt_correction_T_max 0.9363
_exptl_absorpt_correction_T_min 0.8598
_exptl_absorpt_correction_type none
_exptl_crystal_colour black
_exptl_crystal_density_diffrn 1.201
_exptl_crystal_description block
_exptl_crystal_F_000 2864
_exptl_crystal_size_max 0.35
_exptl_crystal_size_mid 0.30
_exptl_crystal_size_min 0.15
_refine_diff_density_max 1.047
_refine_diff_density_min -0.529
_refine_diff_density_rms 0.082
_refine_ls_extinction_method none
_refine_ls_goodness_of_fit_ref 1.118
_refine_ls_hydrogen_treatment riding
_refine_ls_matrix_type full
_refine_ls_number_parameters 824
_refine_ls_number_reflns 7129
_refine_ls_number_restraints 128
_refine_ls_restrained_S_all 1.119
_refine_ls_R_factor_all 0.0780
_refine_ls_R_factor_gt 0.0763
_refine_ls_shift/su_max 0.445
_refine_ls_shift/su_mean 0.032
_refine_ls_structure_factor_coef Fsqd
_refine_ls_weighting_details 'calc w=1/[\s^2^(Fo^2^)+(0.1602P)^2^+14.5387P] where P=(Fo^2^+2Fc^2^)/3'
_refine_ls_weighting_scheme calc
_refine_ls_wR_factor_gt 0.2243
_refine_ls_wR_factor_ref 0.2304
_reflns_number_gt 7000
_reflns_number_total 7129
_reflns_threshold_expression >2sigma(I)
_cod_data_source_file ja205736m_si_002_2.cif
_cod_data_source_block iPrPDIFeNCyOct
_cod_database_code 4107031

loop_
_symmetry_equiv_pos_as_xyz
'x, y, z'
'-x, y+1/2, -z+1/2'
'-x, -y, -z'
'x, -y-1/2, z-1/2'

loop_
_atom_site_label
_atom_site_type_symbol
_atom_site_fract_x
_atom_site_fract_y
_atom_site_fract_z
_atom_site_U_iso_or_equiv
_atom_site_adp_type
_atom_site_occupancy
_atom_site_symmetry_multiplicity
_atom_site_calc_flag
_atom_site_refinement_flags
Fe1 Fe -0.12788(2) 0.42076(4) -0.28850(2) 0.02377(17) Uani 1 1 d D
N1 N -0.18122(14) 0.3312(2) -0.33454(14) 0.0251(8) Uani 1 1 d D
N2 N -0.13245(13) 0.3439(2) -0.22218(13) 0.0239(8) Uani 1 1 d D
N3 N -0.06921(13) 0.4718(2) -0.21695(14) 0.0246(8) Uani 1 1 d D
N4 N -0.12587(15) 0.4954(2) -0.34376(14) 0.0326(9) Uani 1 1 d D
C1 C -0.2403(2) 0.1916(3) -0.3323(2) 0.0407(12) Uani 1 1 d D
H1A H -0.2559 0.2028 -0.3777 0.061 Uiso 1 1 calc R
H1B H -0.2719 0.1915 -0.3134 0.061 Uiso 1 1 calc R
H1C H -0.2208 0.1342 -0.3254 0.061 Uiso 1 1 calc R
C2 C -0.19730(17) 0.2638(3) -0.30207(18) 0.0282(10) Uani 1 1 d D
C3 C -0.16658(16) 0.2670(2) -0.23610(17) 0.0257(10) Uani 1 1 d D
C4 C -0.16685(17) 0.2048(3) -0.18765(18) 0.0305(10) Uani 1 1 d D
H4A H -0.1908 0.1539 -0.1972 0.037 Uiso 1 1 calc R
C5 C -0.13121(18) 0.2200(3) -0.12568(18) 0.0328(11) Uani 1 1 d D
H5A H -0.1308 0.1790 -0.0933 0.039 Uiso 1 1 calc R
C6 C -0.09606(18) 0.2962(3) -0.11188(18) 0.0312(11) Uani 1 1 d D
H6A H -0.0725 0.3068 -0.0700 0.037 Uiso 1 1 calc R
C7 C -0.09576(17) 0.3572(2) -0.16031(17) 0.0259(10) Uani 1 1 d D
C8 C -0.06145(17) 0.4351(3) -0.15808(17) 0.0257(10) Uani 1 1 d D
C9 C -0.02157(19) 0.4727(3) -0.09702(17) 0.0346(11) Uani 1 1 d D
H9A H -0.0024 0.5257 -0.1062 0.052 Uiso 1 1 calc R
H9B H 0.0076 0.4284 -0.0767 0.052 Uiso 1 1 calc R
H9C H -0.0442 0.4881 -0.0688 0.052 Uiso 1 1 calc R
C10 C -0.20841(17) 0.3331(3) -0.40299(17) 0.0277(10) Uani 1 1 d D
C11 C -0.25834(17) 0.3884(3) -0.42907(18) 0.0306(11) Uani 1 1 d D
C12 C -0.2813(2) 0.3904(3) -0.4950(2) 0.0395(12) Uani 1 1 d D
H12A H -0.3137 0.4271 -0.5134 0.047 Uiso 1 1 calc R
C13 C -0.25789(19) 0.3402(3) -0.53494(19) 0.0378(12) Uani 1 1 d D
H13A H -0.2742 0.3436 -0.5793 0.045 Uiso 1 1 calc R
C14 C -0.21044(18) 0.2854(3) -0.50841(19) 0.0345(11) Uani 1 1 d D
H14A H -0.1953 0.2504 -0.5352 0.041 Uiso 1 1 calc R
C15 C -0.18451(17) 0.2808(3) -0.44251(18) 0.0295(10) Uani 1 1 d D
C16 C -0.28607(18) 0.4422(3) -0.3873(2) 0.0387(12) Uani 1 1 d D
H16A H -0.2647 0.4282 -0.3424 0.046 Uiso 1 1 calc R
C17 C -0.2807(2) 0.5439(3) -0.3967(2) 0.0532(14) Uani 1 1 d D
H17A H -0.2399 0.5597 -0.3881 0.080 Uiso 1 1 calc R
H17B H -0.2969 0.5759 -0.3677 0.080 Uiso 1 1 calc R
H17C H -0.3020 0.5598 -0.4402 0.080 Uiso 1 1 calc R
C18 C -0.3504(2) 0.4149(4) -0.3991(3) 0.0561(15) Uani 1 1 d D
H18A H -0.3526 0.3512 -0.3926 0.084 Uiso 1 1 calc R
H18B H -0.3727 0.4299 -0.4424 0.084 Uiso 1 1 calc R
H18C H -0.3663 0.4466 -0.3696 0.084 Uiso 1 1 calc R
C19 C -0.12914(17) 0.2243(3) -0.41529(18) 0.0287(10) Uani 1 1 d D
H19A H -0.1215 0.2200 -0.3687 0.034 Uiso 1 1 calc R
C20 C -0.0766(2) 0.2698(3) -0.4278(2) 0.0478(13) Uani 1 1 d D
H20A H -0.0725 0.3298 -0.4105 0.072 Uiso 1 1 calc R
H20B H -0.0824 0.2725 -0.4733 0.072 Uiso 1 1 calc R
H20C H -0.0415 0.2359 -0.4075 0.072 Uiso 1 1 calc R
C21 C -0.1362(2) 0.1282(3) -0.4427(3) 0.0551(15) Uani 1 1 d D
H21A H -0.1694 0.0997 -0.4341 0.083 Uiso 1 1 calc R
H21B H -0.1011 0.0942 -0.4228 0.083 Uiso 1 1 calc R
H21C H -0.1427 0.1306 -0.4883 0.083 Uiso 1 1 calc R
C22 C -0.03871(16) 0.5551(2) -0.22147(17) 0.0250(10) Uani 1 1 d D
C23 C -0.06127(16) 0.6368(3) -0.20606(18) 0.0273(10) Uani 1 1 d D
C24 C -0.03278(17) 0.7164(3) -0.21383(18) 0.0295(11) Uani 1 1 d D
H24A H -0.0466 0.7710 -0.2031 0.035 Uiso 1 1 calc R
C25 C 0.01527(17) 0.7167(3) -0.23695(18) 0.0281(10) Uani 1 1 d D
H25A H 0.0328 0.7708 -0.2429 0.034 Uiso 1 1 calc R
C26 C 0.03705(17) 0.6351(3) -0.25122(18) 0.0283(10) Uani 1 1 d D
H26A H 0.0697 0.6350 -0.2664 0.034 Uiso 1 1 calc R
C27 C 0.01118(15) 0.5533(2) -0.24332(16) 0.0227(10) Uani 1 1 d D
C28 C -0.11592(17) 0.6418(3) -0.18307(19) 0.0328(11) Uani 1 1 d D
H28A H -0.1244 0.5805 -0.1714 0.039 Uiso 1 1 calc R
C29 C -0.1060(2) 0.7005(3) -0.1236(2) 0.0526(13) Uani 1 1 d D
H29A H -0.0721 0.6792 -0.0905 0.079 Uiso 1 1 calc R
H29B H -0.1401 0.6976 -0.1087 0.079 Uiso 1 1 calc R
H29C H -0.0997 0.7618 -0.1341 0.079 Uiso 1 1 calc R
C30 C -0.1690(2) 0.6736(4) -0.2365(2) 0.0530(14) Uani 1 1 d D
H30A H -0.2028 0.6764 -0.2210 0.079 Uiso 1 1 calc R
H30B H -0.1767 0.6323 -0.2719 0.079 Uiso 1 1 calc R
H30C H -0.1613 0.7325 -0.2505 0.079 Uiso 1 1 calc R
C31 C 0.03841(17) 0.4642(3) -0.25625(18) 0.0287(10) Uani 1 1 d D
H31A H 0.0059 0.4221 -0.2746 0.034 Uiso 1 1 calc R
C32 C 0.0766(2) 0.4238(3) -0.1936(2) 0.0505(14) Uani 1 1 d D
H32A H 0.0936 0.3683 -0.2023 0.076 Uiso 1 1 calc R
H32B H 0.0529 0.4122 -0.1658 0.076 Uiso 1 1 calc R
H32C H 0.1076 0.4653 -0.1730 0.076 Uiso 1 1 calc R
C33 C 0.0728(2) 0.4733(3) -0.3040(2) 0.0464(13) Uani 1 1 d D
H33A H 0.0888 0.4157 -0.3101 0.070 Uiso 1 1 calc R
H33B H 0.1044 0.5156 -0.2879 0.070 Uiso 1 1 calc R
H33C H 0.0471 0.4945 -0.3443 0.070 Uiso 1 1 calc R
C34 C -0.1049(2) 0.5478(3) -0.38799(19) 0.0367(11) Uani 1 1 d D
H34A H -0.0623 0.5374 -0.3782 0.044 Uiso 1 1 calc R
C35 C -0.1146(2) 0.6497(3) -0.3781(2) 0.0395(12) Uani 1 1 d D
H35A H -0.1541 0.6567 -0.3747 0.047 Uiso 1 1 calc R
H35B H -0.0873 0.6672 -0.3370 0.047 Uiso 1 1 calc R
C36 C -0.1078(2) 0.7140(3) -0.4266(2) 0.0549(15) Uani 1 1 d D
H36A H -0.1364 0.6978 -0.4672 0.066 Uiso 1 1 calc R
H36B H -0.1190 0.7730 -0.4150 0.066 Uiso 1 1 calc R
C37 C -0.0500(2) 0.7238(3) -0.4383(2) 0.0559(15) Uani 1 1 d D
H37A H -0.0214 0.7404 -0.3979 0.067 Uiso 1 1 calc R
H37B H -0.0529 0.7741 -0.4675 0.067 Uiso 1 1 calc R
C38 C -0.0258(2) 0.6449(3) -0.4649(2) 0.0523(14) Uani 1 1 d D
H38A H -0.0083 0.6036 -0.4299 0.063 Uiso 1 1 calc R
H38B H 0.0057 0.6665 -0.4809 0.063 Uiso 1 1 calc R
C39 C -0.0694(2) 0.5917(3) -0.5190(2) 0.0465(13) Uani 1 1 d D
H39A H -0.1019 0.6313 -0.5402 0.056 Uiso 1 1 calc R
H39B H -0.0497 0.5753 -0.5504 0.056 Uiso 1 1 calc R
C40 C -0.0945(2) 0.5072(3) -0.4990(2) 0.0480(13) Uani 1 1 d D
H40A H -0.0616 0.4690 -0.4768 0.058 Uiso 1 1 calc R
H40B H -0.1162 0.4757 -0.5379 0.058 Uiso 1 1 calc R
C41 C -0.13499(19) 0.5149(3) -0.45644(19) 0.0401(12) Uani 1 1 d D
H41A H -0.1669 0.5560 -0.4768 0.048 Uiso 1 1 calc R
H41B H -0.1523 0.4562 -0.4542 0.048 Uiso 1 1 calc R
Fe1A Fe -0.41563(2) 0.60971(4) -0.12368(3) 0.02860(18) Uani 1 1 d D
N1A N -0.35939(14) 0.5259(2) -0.07258(14) 0.0293(9) Uani 1 1 d D
N2A N -0.46470(14) 0.5242(2) -0.10131(14) 0.0276(8) Uani 1 1 d D
N3A N -0.49080(14) 0.6689(2) -0.15138(15) 0.0316(9) Uani 1 1 d D
N4A N -0.37618(15) 0.6807(2) -0.15284(17) 0.0400(10) Uani 1 1 d D
C1A C -0.34001(19) 0.3791(3) -0.0125(2) 0.0396(12) Uani 1 1 d D
H1AA H -0.2995 0.3932 -0.0081 0.059 Uiso 1 1 calc R
H1AB H -0.3502 0.3227 -0.0346 0.059 Uiso 1 1 calc R
H1AC H -0.3453 0.3747 0.0293 0.059 Uiso 1 1 calc R
C2A C -0.37862(17) 0.4514(3) -0.04973(18) 0.0284(10) Uani 1 1 d D
C3A C -0.44056(17) 0.4499(3) -0.06443(17) 0.0276(10) Uani 1 1 d D
C4A C -0.47703(18) 0.3894(3) -0.04478(19) 0.0327(11) Uani 1 1 d D
H4AA H -0.4608 0.3389 -0.0206 0.039 Uiso 1 1 calc R
C5A C -0.53678(18) 0.4048(3) -0.06140(19) 0.0337(11) Uani 1 1 d D
H5AA H -0.5610 0.3636 -0.0494 0.040 Uiso 1 1 calc R
C6A C -0.56103(18) 0.4804(3) -0.09564(19) 0.0347(11) Uani 1 1 d D
H6AA H -0.6014 0.4911 -0.1061 0.042 Uiso 1 1 calc R
C7A C -0.52461(17) 0.5412(3) -0.11467(18) 0.0301(11) Uani 1 1 d D
C8A C -0.53881(17) 0.6255(3) -0.14569(19) 0.0329(11) Uani 1 1 d D
C9A C -0.59993(18) 0.6618(3) -0.1670(2) 0.0443(13) Uani 1 1 d D
H9AA H -0.6001 0.7194 -0.1871 0.067 Uiso 1 1 calc R
H9AB H -0.6142 0.6685 -0.1305 0.067 Uiso 1 1 calc R
H9AC H -0.6251 0.6209 -0.1972 0.067 Uiso 1 1 calc R
C10A C -0.29633(17) 0.5358(3) -0.05929(19) 0.0326(11) Uani 1 1 d D
C11A C -0.26987(19) 0.5047(3) -0.1056(2) 0.0415(12) Uani 1 1 d D
C12A C -0.2096(2) 0.5167(3) -0.0921(2) 0.0542(14) Uani 1 1 d D
H12B H -0.1910 0.4964 -0.1214 0.065 Uiso 1 1 calc R
C13A C -0.1768(2) 0.5580(3) -0.0366(3) 0.0581(16) Uani 1 1 d D
H13B H -0.1365 0.5667 -0.0290 0.070 Uiso 1 1 calc R
C14A C -0.20354(19) 0.5863(3) 0.0076(2) 0.0456(14) Uani 1 1 d D
H14B H -0.1806 0.6128 0.0456 0.055 Uiso 1 1 calc R
C15A C -0.26388(18) 0.5767(3) -0.0027(2) 0.0368(12) Uani 1 1 d D
C16A C -0.3049(2) 0.4598(3) -0.1672(2) 0.0505(13) Uani 1 1 d D
H16B H -0.3463 0.4581 -0.1678 0.061 Uiso 1 1 calc R
C17A C -0.3015(3) 0.5136(4) -0.2253(3) 0.086(2) Uani 1 1 d D
H17D H -0.3247 0.4843 -0.2639 0.129 Uiso 1 1 calc R
H17E H -0.2612 0.5170 -0.2254 0.129 Uiso 1 1 calc R
H17F H -0.3164 0.5733 -0.2234 0.129 Uiso 1 1 calc R
C18A C -0.2847(3) 0.3626(4) -0.1721(3) 0.080(2) Uani 1 1 d D
H18D H -0.3089 0.3359 -0.2113 0.119 Uiso 1 1 calc R
H18E H -0.2884 0.3283 -0.1361 0.119 Uiso 1 1 calc R
H18F H -0.2443 0.3626 -0.1718 0.119 Uiso 1 1 calc R
C19A C -0.2925(2) 0.6091(3) 0.04717(19) 0.0401(12) Uani 1 1 d D
H19B H -0.3319 0.5818 0.0356 0.048 Uiso 1 1 calc R
C20A C -0.3017(3) 0.7097(4) 0.0456(3) 0.089(2) Uani 1 1 d D
H20D H -0.3233 0.7280 0.0027 0.134 Uiso 1 1 calc R
H20E H -0.2641 0.7396 0.0585 0.134 Uiso 1 1 calc R
H20F H -0.3236 0.7257 0.0745 0.134 Uiso 1 1 calc R
C21A C -0.2604(3) 0.5768(5) 0.1146(3) 0.091(2) Uiso 1 1 d D
H21D H -0.2555 0.5126 0.1143 0.136 Uiso 1 1 calc R
H21E H -0.2829 0.5924 0.1429 0.136 Uiso 1 1 calc R
H21F H -0.2223 0.6052 0.1292 0.136 Uiso 1 1 calc R
C22A C -0.49976(19) 0.7571(3) -0.18210(19) 0.0356(12) Uani 1 1 d D
C23A C -0.5214(2) 0.7629(3) -0.2487(2) 0.0400(12) Uani 1 1 d D
C24A C -0.5302(2) 0.8494(3) -0.2763(2) 0.0456(13) Uani 1 1 d D
H24B H -0.5450 0.8550 -0.3208 0.055 Uiso 1 1 calc R
C25A C -0.5174(2) 0.9256(3) -0.2391(2) 0.0563(16) Uani 1 1 d D
H25B H -0.5244 0.9823 -0.2582 0.068 Uiso 1 1 calc R
C26A C -0.4941(2) 0.9176(3) -0.1733(2) 0.0541(15) Uani 1 1 d D
H26B H -0.4844 0.9695 -0.1484 0.065 Uiso 1 1 calc R
C27A C -0.4848(2) 0.8341(3) -0.1433(2) 0.0427(13) Uani 1 1 d D
C28A C -0.5331(2) 0.6818(3) -0.2932(2) 0.0422(13) Uani 1 1 d D
H28B H -0.5315 0.6280 -0.2666 0.051 Uiso 1 1 calc R
C29A C -0.5947(3) 0.6853(4) -0.3421(3) 0.078(2) Uani 1 1 d D
H29D H -0.6238 0.6922 -0.3199 0.116 Uiso 1 1 calc R
H29E H -0.6020 0.6304 -0.3666 0.116 Uiso 1 1 calc R
H29F H -0.5971 0.7356 -0.3705 0.116 Uiso 1 1 calc R
C30A C -0.4861(3) 0.6711(4) -0.3271(3) 0.0680(17) Uani 1 1 d D
H30D H -0.4479 0.6686 -0.2958 0.102 Uiso 1 1 calc R
H30E H -0.4878 0.7216 -0.3552 0.102 Uiso 1 1 calc R
H30F H -0.4931 0.6164 -0.3518 0.102 Uiso 1 1 calc R
C31A C -0.4585(2) 0.8267(3) -0.0708(2) 0.0492(14) Uani 1 1 d D
H31B H -0.4360 0.7703 -0.0615 0.059 Uiso 1 1 calc R
C32A C -0.5060(2) 0.8223(4) -0.0382(3) 0.0694(18) Uani 1 1 d D
H32D H -0.4882 0.8170 0.0074 0.104 Uiso 1 1 calc R
H32E H -0.5308 0.7708 -0.0537 0.104 Uiso 1 1 calc R
H32F H -0.5295 0.8762 -0.0475 0.104 Uiso 1 1 calc R
C33A C -0.4169(3) 0.9035(5) -0.0411(3) 0.086(2) Uani 1 1 d D
H33D H -0.4019 0.8948 0.0046 0.129 Uiso 1 1 calc R
H33E H -0.4379 0.9597 -0.0499 0.129 Uiso 1 1 calc R
H33F H -0.3848 0.9046 -0.0591 0.129 Uiso 1 1 calc R
C34A C -0.3483(2) 0.7628(4) -0.1602(2) 0.0612(16) Uani 1 1 d D
H34B H -0.3681 0.8126 -0.1454 0.073 Uiso 1 1 calc R
C35A C -0.3534(5) 0.7781(6) -0.2310(3) 0.173(4) Uani 1 1 d D
H35C H -0.3278 0.7331 -0.2409 0.208 Uiso 1 1 calc R
H35D H -0.3933 0.7601 -0.2544 0.208 Uiso 1 1 calc R
C36A C -0.3437(5) 0.8539(5) -0.2607(4) 0.139(4) Uani 1 1 d D
H36C H -0.3796 0.8623 -0.2960 0.167 Uiso 1 1 calc R
H36D H -0.3136 0.8370 -0.2803 0.167 Uiso 1 1 calc R
C37A C -0.3271(5) 0.9450(4) -0.2354(3) 0.118(3) Uani 1 1 d D
H37C H -0.2937 0.9626 -0.2496 0.141 Uiso 1 1 calc R
H37D H -0.3595 0.9842 -0.2577 0.141 Uiso 1 1 calc R
C38A C -0.3125(4) 0.9679(5) -0.1703(4) 0.115(3) Uani 1 1 d D
H38C H -0.3438 0.9477 -0.1536 0.138 Uiso 1 1 calc R
H38D H -0.3101 1.0330 -0.1663 0.138 Uiso 1 1 calc R
C39A C -0.2525(4) 0.9262(5) -0.1282(5) 0.168(5) Uani 1 1 d D
H39C H -0.2269 0.9221 -0.1552 0.201 Uiso 1 1 calc R
H39D H -0.2347 0.9695 -0.0946 0.201 Uiso 1 1 calc R
C40A C -0.2511(3) 0.8433(4) -0.0988(3) 0.087(2) Uani 1 1 d D
H40C H -0.2577 0.8571 -0.0580 0.104 Uiso 1 1 calc R
H40D H -0.2102 0.8246 -0.0882 0.104 Uiso 1 1 calc R
C41A C -0.2846(2) 0.7611(3) -0.1203(3) 0.0595(16) Uani 1 1 d D
H41C H -0.2825 0.7261 -0.0821 0.071 Uiso 1 1 calc R
H41D H -0.2636 0.7270 -0.1444 0.071 Uiso 1 1 calc R

loop_
_atom_site_aniso_label
_atom_site_aniso_U_11
_atom_site_aniso_U_22
_atom_site_aniso_U_33
_atom_site_aniso_U_23
_atom_site_aniso_U_13
_atom_site_aniso_U_12
Fe1 0.0271(3) 0.0220(3) 0.0205(3) 0.0015(2) 0.0046(2) -0.0030(2)
N1 0.0293(18) 0.0238(18) 0.0209(17) 0.0035(14) 0.0057(13) -0.0001(14)
N2 0.0285(18) 0.0200(17) 0.0256(17) 0.0005(14) 0.0116(13) -0.0058(13)
N3 0.0270(18) 0.0208(18) 0.0271(17) 0.0001(14) 0.0096(13) -0.0034(13)
N4 0.045(2) 0.0288(19) 0.0201(17) 0.0052(15) 0.0044(14) -0.0104(15)
C1 0.042(3) 0.041(3) 0.040(2) -0.002(2) 0.0121(19) -0.014(2)
C2 0.030(2) 0.023(2) 0.030(2) 0.0007(18) 0.0053(17) -0.0002(17)
C3 0.025(2) 0.022(2) 0.032(2) 0.0040(18) 0.0109(16) 0.0023(16)
C4 0.033(2) 0.027(2) 0.035(2) -0.0019(19) 0.0153(17) -0.0003(17)
C5 0.048(3) 0.027(2) 0.027(2) 0.0077(18) 0.0158(18) 0.0032(19)
C6 0.037(2) 0.031(2) 0.023(2) 0.0013(18) 0.0050(17) -0.0035(18)
C7 0.033(2) 0.020(2) 0.022(2) -0.0010(17) 0.0049(17) -0.0005(17)
C8 0.028(2) 0.026(2) 0.021(2) -0.0006(17) 0.0028(16) -0.0001(17)
C9 0.052(3) 0.031(2) 0.020(2) 0.0013(18) 0.0100(18) -0.0050(19)
C10 0.031(2) 0.025(2) 0.024(2) -0.0021(17) 0.0034(17) -0.0036(17)
C11 0.028(2) 0.033(2) 0.027(2) 0.0002(18) 0.0029(17) -0.0046(17)
C12 0.032(3) 0.044(3) 0.033(3) 0.001(2) -0.005(2) -0.0033(19)
C13 0.038(3) 0.044(3) 0.022(2) -0.001(2) -0.0037(18) -0.007(2)
C14 0.039(3) 0.033(2) 0.029(2) -0.0073(19) 0.0064(18) -0.0091(19)
C15 0.031(2) 0.024(2) 0.031(2) 0.0001(18) 0.0050(17) -0.0069(17)
C16 0.031(3) 0.048(3) 0.033(2) 0.005(2) 0.0034(18) 0.009(2)
C17 0.052(3) 0.044(3) 0.058(3) -0.007(2) 0.009(2) 0.010(2)
C18 0.047(3) 0.064(3) 0.057(3) 0.010(3) 0.015(2) 0.008(2)
C19 0.033(2) 0.031(2) 0.020(2) 0.0019(17) 0.0053(16) 0.0018(17)
C20 0.043(3) 0.057(3) 0.039(3) 0.014(2) 0.006(2) 0.000(2)
C21 0.060(3) 0.039(3) 0.060(3) -0.004(3) 0.008(3) 0.003(2)
C22 0.028(2) 0.020(2) 0.024(2) 0.0019(17) 0.0040(16) -0.0037(16)
C23 0.030(2) 0.027(2) 0.025(2) -0.0034(17) 0.0085(16) -0.0002(17)
C24 0.037(2) 0.019(2) 0.030(2) -0.0042(17) 0.0057(18) -0.0060(17)
C25 0.034(2) 0.019(2) 0.030(2) 0.0008(17) 0.0086(17) -0.0042(17)
C26 0.027(2) 0.027(2) 0.028(2) 0.0022(18) 0.0037(16) -0.0099(17)
C27 0.019(2) 0.026(2) 0.0180(19) -0.0006(17) -0.0016(15) 0.0005(16)
C28 0.037(2) 0.025(2) 0.038(2) -0.0024(19) 0.0143(19) -0.0025(18)
C29 0.074(3) 0.040(3) 0.057(3) -0.012(2) 0.040(2) -0.013(2)
C30 0.038(3) 0.070(4) 0.059(3) 0.004(3) 0.028(2) 0.009(2)
C31 0.032(2) 0.024(2) 0.034(2) -0.0010(17) 0.0138(17) 0.0016(17)
C32 0.057(3) 0.046(3) 0.045(3) -0.002(2) 0.010(2) 0.017(2)
C33 0.057(3) 0.036(3) 0.055(3) 0.004(2) 0.031(2) 0.005(2)
C34 0.040(3) 0.036(3) 0.035(2) 0.006(2) 0.0137(19) 0.004(2)
C35 0.043(3) 0.041(3) 0.033(2) -0.002(2) 0.0084(19) 0.004(2)
C36 0.073(4) 0.034(3) 0.053(3) -0.007(2) 0.012(3) -0.001(2)
C37 0.068(4) 0.043(3) 0.059(3) 0.002(2) 0.023(3) -0.011(2)
C38 0.071(3) 0.045(3) 0.047(3) -0.006(2) 0.028(2) -0.015(2)
C39 0.061(3) 0.046(3) 0.040(3) 0.005(2) 0.027(2) 0.001(2)
C40 0.074(3) 0.038(3) 0.035(2) -0.014(2) 0.022(2) -0.016(2)
C41 0.047(3) 0.030(2) 0.039(3) 0.005(2) 0.008(2) -0.007(2)
Fe1A 0.0274(4) 0.0276(4) 0.0278(3) 0.0036(2) 0.0038(3) -0.0016(2)
N1A 0.031(2) 0.032(2) 0.0250(17) -0.0031(15) 0.0080(14) -0.0005(15)
N2A 0.0323(19) 0.0277(19) 0.0224(17) -0.0064(14) 0.0076(13) -0.0029(14)
N3A 0.033(2) 0.028(2) 0.0266(18) -0.0020(15) -0.0008(14) -0.0001(15)
N4A 0.030(2) 0.040(2) 0.045(2) 0.0164(18) 0.0042(16) -0.0083(16)
C1A 0.034(3) 0.039(3) 0.044(3) 0.011(2) 0.008(2) 0.0041(19)
C2A 0.033(2) 0.024(2) 0.025(2) -0.0005(18) 0.0041(17) -0.0008(18)
C3A 0.035(2) 0.025(2) 0.023(2) -0.0010(18) 0.0085(17) -0.0016(18)
C4A 0.036(3) 0.027(2) 0.031(2) 0.0026(19) 0.0040(18) -0.0040(18)
C5A 0.035(3) 0.033(2) 0.034(2) 0.0002(19) 0.0121(19) -0.0083(19)
C6A 0.027(2) 0.036(3) 0.040(2) -0.010(2) 0.0086(18) -0.0077(18)
C7A 0.029(2) 0.028(2) 0.029(2) -0.0085(19) 0.0037(17) -0.0028(18)
C8A 0.027(2) 0.031(2) 0.034(2) -0.005(2) -0.0005(18) 0.0009(18)
C9A 0.031(3) 0.037(3) 0.058(3) -0.001(2) 0.001(2) 0.0028(19)
C10A 0.030(2) 0.026(2) 0.045(2) 0.0112(19) 0.0166(18) 0.0063(17)
C11A 0.035(3) 0.042(3) 0.052(3) 0.015(2) 0.021(2) 0.005(2)
C12A 0.043(3) 0.055(3) 0.074(3) 0.026(3) 0.031(2) 0.010(2)
C13A 0.031(3) 0.051(3) 0.090(4) 0.033(3) 0.015(3) 0.004(2)
C14A 0.028(3) 0.041(3) 0.057(3) 0.012(2) -0.003(2) -0.005(2)
C15A 0.034(3) 0.029(2) 0.036(3) 0.006(2) -0.005(2) -0.0029(18)
C16A 0.058(3) 0.052(3) 0.051(3) -0.002(2) 0.030(2) 0.009(2)
C17A 0.139(6) 0.076(4) 0.050(3) -0.002(3) 0.041(3) -0.005(4)
C18A 0.084(4) 0.054(4) 0.105(5) -0.007(3) 0.035(4) 0.003(3)
C19A 0.040(3) 0.047(3) 0.027(2) -0.006(2) -0.0003(19) -0.005(2)
C20A 0.122(5) 0.052(4) 0.105(5) -0.008(3) 0.053(4) 0.004(4)
C22A 0.037(3) 0.026(2) 0.037(3) 0.004(2) 0.0027(19) -0.0021(18)
C23A 0.041(3) 0.029(3) 0.042(3) 0.001(2) -0.001(2) 0.0022(19)
C24A 0.053(3) 0.035(3) 0.037(3) 0.006(2) -0.004(2) 0.002(2)
C25A 0.064(4) 0.031(3) 0.060(3) 0.010(3) -0.002(3) 0.001(2)
C26A 0.074(4) 0.027(3) 0.052(3) -0.004(2) 0.005(3) -0.005(2)
C27A 0.048(3) 0.033(3) 0.039(3) -0.003(2) 0.002(2) 0.005(2)
C28A 0.052(3) 0.028(2) 0.036(3) 0.007(2) -0.003(2) 0.001(2)
C29A 0.084(4) 0.049(3) 0.064(4) -0.003(3) -0.032(3) 0.001(3)
C30A 0.103(4) 0.051(3) 0.054(3) -0.005(3) 0.030(3) -0.003(3)
C31A 0.061(3) 0.030(3) 0.050(3) -0.009(2) 0.007(2) 0.004(2)
C32A 0.069(4) 0.071(4) 0.056(3) 0.012(3) 0.001(3) -0.015(3)
C33A 0.089(5) 0.111(5) 0.046(3) -0.018(3) 0.003(3) -0.044(4)
C34A 0.043(3) 0.061(3) 0.071(4) 0.031(3) 0.003(2) 0.000(2)
C35A 0.236(9) 0.186(8) 0.064(5) 0.054(5) -0.003(5) -0.133(7)
C36A 0.256(12) 0.074(5) 0.076(5) 0.008(4) 0.033(6) -0.023(6)
C37A 0.215(9) 0.063(4) 0.059(4) 0.017(4) 0.016(5) 0.027(5)
C38A 0.165(8) 0.064(5) 0.116(6) 0.011(4) 0.040(5) 0.035(5)
C39A 0.168(8) 0.087(5) 0.156(8) 0.056(5) -0.089(6) -0.058(5)
C40A 0.060(4) 0.063(4) 0.111(5) 0.024(4) -0.014(3) -0.015(3)
C41A 0.048(3) 0.046(3) 0.076(4) 0.022(3) 0.005(3) 0.002(2)

loop_
_atom_type_symbol
_atom_type_description
_atom_type_scat_dispersion_real
_atom_type_scat_dispersion_imag
_atom_type_scat_source
C C 0.0033 0.0016 'International Tables Vol C Tables 4.2.6.8 and 6.1.1.4'
H H 0.0000 0.0000 'International Tables Vol C Tables 4.2.6.8 and 6.1.1.4'
N N 0.0061 0.0033 'International Tables Vol C Tables 4.2.6.8 and 6.1.1.4'
Fe Fe 0.3463 0.8444 'International Tables Vol C Tables 4.2.6.8 and 6.1.1.4'

loop_
_geom_angle_atom_site_label_1
_geom_angle_atom_site_label_2
_geom_angle_atom_site_label_3
_geom_angle
N4 Fe1 N2 175.14(16)
N4 Fe1 N1 104.15(14)
N2 Fe1 N1 78.35(13)
N4 Fe1 N3 99.03(14)
N2 Fe1 N3 78.89(13)
N1 Fe1 N3 156.34(13)
C2 N1 C10 116.8(3)
C2 N1 Fe1 119.4(2)
C10 N1 Fe1 123.7(2)
C3 N2 C7 119.3(3)
C3 N2 Fe1 120.0(2)
C7 N2 Fe1 120.1(2)
C8 N3 C22 118.5(3)
C8 N3 Fe1 118.3(2)
C22 N3 Fe1 122.6(2)
C34 N4 Fe1 160.9(3)
N1 C2 C3 111.8(3)
N1 C2 C1 124.5(3)
C3 C2 C1 123.7(3)
N2 C3 C2 110.1(3)
N2 C3 C4 120.9(3)
C2 C3 C4 129.0(3)
C5 C4 C3 119.3(4)
C6 C5 C4 119.9(4)
C5 C6 C7 120.4(3)
N2 C7 C6 120.1(3)
N2 C7 C8 109.9(3)
C6 C7 C8 130.0(3)
N3 C8 C7 112.6(3)
N3 C8 C9 124.4(3)
C7 C8 C9 122.9(3)
C15 C10 C11 121.3(3)
C15 C10 N1 119.3(3)
C11 C10 N1 119.3(3)
C12 C11 C10 117.0(4)
C12 C11 C16 120.9(4)
C10 C11 C16 122.1(3)
C11 C12 C13 122.6(4)
C14 C13 C12 119.3(4)
C13 C14 C15 121.3(4)
C14 C15 C10 118.4(4)
C14 C15 C19 119.6(4)
C10 C15 C19 121.9(3)
C11 C16 C18 110.9(4)
C11 C16 C17 111.9(4)
C18 C16 C17 110.9(4)
C20 C19 C15 110.3(3)
C20 C19 C21 110.1(4)
C15 C19 C21 112.3(3)
C23 C22 C27 121.3(3)
C23 C22 N3 118.9(3)
C27 C22 N3 119.8(3)
C22 C23 C24 117.7(4)
C22 C23 C28 122.9(3)
C24 C23 C28 119.4(3)
C25 C24 C23 122.1(4)
C24 C25 C26 119.0(4)
C27 C26 C25 121.5(4)
C26 C27 C22 118.3(4)
C26 C27 C31 120.0(4)
C22 C27 C31 121.7(3)
C29 C28 C30 110.9(4)
C29 C28 C23 112.3(3)
C30 C28 C23 110.9(3)
C32 C31 C33 110.8(4)
C32 C31 C27 110.2(3)
C33 C31 C27 113.3(3)
N4 C34 C41 109.1(3)
N4 C34 C35 109.6(3)
C41 C34 C35 113.7(3)
C36 C35 C34 118.5(4)
C37 C36 C35 119.8(4)
C36 C37 C38 118.5(4)
C37 C38 C39 116.8(4)
C40 C39 C38 116.1(4)
C39 C40 C41 119.3(4)
C34 C41 C40 114.9(4)
N4A Fe1A N2A 172.78(15)
N4A Fe1A N1A 104.97(16)
N2A Fe1A N1A 77.92(14)
N4A Fe1A N3A 99.77(16)
N2A Fe1A N3A 78.40(14)
N1A Fe1A N3A 154.17(15)
C2A N1A C10A 117.1(3)
C2A N1A Fe1A 119.4(3)
C10A N1A Fe1A 123.4(3)
C3A N2A C7A 119.1(3)
C3A N2A Fe1A 120.4(3)
C7A N2A Fe1A 119.9(3)
C8A N3A C22A 117.4(3)
C8A N3A Fe1A 119.2(3)
C22A N3A Fe1A 123.3(3)
C34A N4A Fe1A 157.7(4)
N1A C2A C3A 112.1(3)
N1A C2A C1A 124.9(4)
C3A C2A C1A 123.0(4)
N2A C3A C4A 120.1(3)
N2A C3A C2A 110.0(3)
C4A C3A C2A 129.8(4)
C5A C4A C3A 119.9(4)
C6A C5A C4A 120.6(4)
C5A C6A C7A 119.5(4)
N2A C7A C6A 120.6(3)
N2A C7A C8A 110.1(3)
C6A C7A C8A 129.3(4)
N3A C8A C7A 112.3(3)
N3A C8A C9A 125.0(4)
C7A C8A C9A 122.7(4)
C15A C10A C11A 122.1(4)
C15A C10A N1A 119.3(4)
C11A C10A N1A 118.6(3)
C12A C11A C10A 117.4(4)
C12A C11A C16A 120.3(4)
C10A C11A C16A 122.3(4)
C13A C12A C11A 121.4(5)
C12A C13A C14A 119.8(5)
C13A C14A C15A 121.9(4)
C10A C15A C14A 117.4(4)
C10A C15A C19A 121.8(4)
C14A C15A C19A 120.9(4)
C11A C16A C17A 111.0(4)
C11A C16A C18A 112.1(4)
C17A C16A C18A 109.8(5)
C20A C19A C15A 112.9(4)
C20A C19A C21A 111.2(5)
C15A C19A C21A 112.9(4)
C23A C22A C27A 121.8(4)
C23A C22A N3A 119.6(3)
C27A C22A N3A 118.6(3)
C22A C23A C24A 117.7(4)
C22A C23A C28A 123.9(4)
C24A C23A C28A 118.2(4)
C25A C24A C23A 121.4(4)
C24A C25A C26A 119.5(4)
C25A C26A C27A 121.7(4)
C26A C27A C22A 117.9(4)
C26A C27A C31A 120.9(4)
C22A C27A C31A 121.3(4)
C23A C28A C29A 111.8(4)
C23A C28A C30A 111.9(4)
C29A C28A C30A 110.6(4)
C32A C31A C33A 108.3(5)
C32A C31A C27A 111.3(4)
C33A C31A C27A 113.6(4)
N4A C34A C41A 110.0(4)
N4A C34A C35A 110.1(5)
C41A C34A C35A 110.3(6)
C36A C35A C34A 129.4(7)
C35A C36A C37A 130.6(7)
C38A C37A C36A 124.1(7)
C37A C38A C39A 113.8(8)
C40A C39A C38A 120.9(7)
C39A C40A C41A 131.4(6)
C40A C41A C34A 122.1(5)

loop_
_geom_bond_atom_site_label_1
_geom_bond_atom_site_label_2
_geom_bond_distance
Fe1 N4 1.648(3)
Fe1 N2 1.870(3)
Fe1 N1 1.901(3)
Fe1 N3 1.908(3)
N1 C2 1.345(5)
N1 C10 1.438(5)
N2 C3 1.378(5)
N2 C7 1.383(4)
N3 C8 1.355(5)
N3 C22 1.451(5)
N4 C34 1.440(5)
C1 C2 1.489(5)
C2 C3 1.405(5)
C3 C4 1.404(5)
C4 C5 1.381(5)
C5 C6 1.383(6)
C6 C7 1.392(5)
C7 C8 1.406(5)
C8 C9 1.491(5)
C10 C15 1.400(6)
C10 C11 1.413(5)
C11 C12 1.377(6)
C11 C16 1.504(6)
C12 C13 1.383(6)
C13 C14 1.369(6)
C14 C15 1.385(5)
C15 C19 1.522(5)
C16 C18 1.527(6)
C16 C17 1.531(6)
C19 C20 1.515(6)
C19 C21 1.534(6)
C22 C23 1.405(5)
C22 C27 1.405(5)
C23 C24 1.396(5)
C23 C28 1.528(6)
C24 C25 1.380(6)
C25 C26 1.387(6)
C26 C27 1.394(5)
C27 C31 1.534(5)
C28 C29 1.520(6)
C28 C30 1.513(6)
C31 C32 1.518(6)
C31 C33 1.511(6)
C34 C41 1.529(6)
C34 C35 1.552(6)
C35 C36 1.470(6)
C36 C37 1.476(7)
C37 C38 1.497(7)
C38 C39 1.533(6)
C39 C40 1.506(6)
C40 C41 1.529(6)
Fe1A N4A 1.658(3)
Fe1A N2A 1.884(3)
Fe1A N1A 1.917(3)
Fe1A N3A 1.917(3)
N1A C2A 1.347(5)
N1A C10A 1.446(5)
N2A C3A 1.382(5)
N2A C7A 1.388(5)
N3A C8A 1.347(5)
N3A C22A 1.455(5)
N4A C34A 1.419(6)
C1A C2A 1.484(6)
C2A C3A 1.409(5)
C3A C4A 1.402(6)
C4A C5A 1.375(6)
C5A C6A 1.374(6)
C6A C7A 1.396(6)
C7A C8A 1.413(6)
C8A C9A 1.486(6)
C10A C15A 1.383(6)
C10A C11A 1.418(6)
C11A C12A 1.384(6)
C11A C16A 1.506(6)
C12A C13A 1.371(7)
C13A C14A 1.371(7)
C14A C15A 1.390(6)
C15A C19A 1.523(6)
C16A C17A 1.520(7)
C16A C18A 1.534(7)
C19A C20A 1.507(7)
C19A C21A 1.515(7)
C22A C23A 1.390(6)
C22A C27A 1.402(6)
C23A C24A 1.406(6)
C23A C28A 1.516(6)
C24A C25A 1.371(6)
C25A C26A 1.380(7)
C26A C27A 1.387(6)
C27A C31A 1.520(6)
C28A C29A 1.531(6)
C28A C30A 1.522(7)
C31A C32A 1.507(7)
C31A C33A 1.519(7)
C34A C41A 1.502(6)
C34A C35A 1.529(8)
C35A C36A 1.350(9)
C36A C37A 1.468(9)
C37A C38A 1.398(9)
C38A C39A 1.571(10)
C39A C40A 1.381(9)
C40A C41A 1.455(7)
